data_7012169
loop_
_publ_author_name
'Li, Yat'
'Wong, Wing-Tak'

_publ_section_title
;
 Tetraosmium carbonyl clusters containing &#x00B5;-NH2 amido ligands:
 syntheses, crystal structures and reactivities
;
_journal_issue 3
_journal_name_full 'Dalton Transactions'
_journal_page_first 398
_journal_paper_doi 10.1039/b208321c
_journal_year 2003
_chemical_formula_moiety 'C9 H4 Br N O9 Os3 '
_chemical_formula_sum 'C9 H4 Br N O9 Os3'
_chemical_formula_weight 920.64
_space_group_IT_number 14
_symmetry_cell_setting monoclinic
_symmetry_Int_Tables_number 14
_symmetry_space_group_name_Hall '-P 2ybc'
_symmetry_space_group_name_H-M 'P 1 21/c 1'
_audit_creation_date 'Tue Aug 27 12:47:15 2002'
_audit_creation_method 'from TEXRAY.INF file'
_cell_angle_alpha 90
_cell_angle_beta 113.96(1)
_cell_angle_gamma 90
_cell_formula_units_Z 4
_cell_length_a 13.392(1)
_cell_length_b 9.7620(6)
_cell_length_c 14.773(1)
_cell_measurement_reflns_used 0
_cell_measurement_temperature 298.2
_cell_measurement_theta_max 0.0
_cell_measurement_theta_min 0.0
_cell_volume 1764.9(2)
_computing_cell_refinement 'SMART (Bruker, 1996)'
_computing_data_collection 'SMART (Bruker, 1996)'
_computing_data_reduction 'SAINT+ (Bruker, 1999)'
_computing_publication_material 'teXsan (MSC, 1992)'
_computing_structure_refinement 'teXsan (MSC, 1992)'
_computing_structure_solution 'SIR92 (Altomare et al., 1994)'
_diffrn_ambient_temperature 298.2
_diffrn_measured_fraction_theta_full 27.5
_diffrn_measured_fraction_theta_max 27.5
_diffrn_measurement_device 'Bruker SMART 1K CCD Detector'
_diffrn_measurement_method '\w and \f scans'
_diffrn_orient_matrix_UB_11 0.00000
_diffrn_orient_matrix_UB_12 0.00000
_diffrn_orient_matrix_UB_13 0.00000
_diffrn_orient_matrix_UB_21 0.00000
_diffrn_orient_matrix_UB_22 0.00000
_diffrn_orient_matrix_UB_23 0.00000
_diffrn_orient_matrix_UB_31 0.00000
_diffrn_orient_matrix_UB_32 0.00000
_diffrn_orient_matrix_UB_33 0.00000
_diffrn_radiation_detector 'Bruker SMART 1K CCD Detector'
_diffrn_radiation_monochromator graphite
_diffrn_radiation_source 'X-ray tube'
_diffrn_radiation_type MoK\a
_diffrn_radiation_wavelength 0.7107
_diffrn_reflns_av_R_equivalents 0.029
_diffrn_reflns_limit_h_max 14
_diffrn_reflns_limit_h_min -17
_diffrn_reflns_limit_k_max 12
_diffrn_reflns_limit_k_min -10
_diffrn_reflns_limit_l_max 19
_diffrn_reflns_limit_l_min -11
_diffrn_reflns_number 10910
_diffrn_reflns_reduction_process 'SAINT+ (Bruker, 1999)'
_diffrn_reflns_theta_full 27.5
_diffrn_reflns_theta_max 27.5
_diffrn_reflns_theta_min 2.5
_diffrn_standards_decay_% 0.00
_diffrn_standards_interval_count 0
_diffrn_standards_number 0
_exptl_absorpt_coefficient_mu 23.841
_exptl_absorpt_correction_T_max 0.150
_exptl_absorpt_correction_T_min 0.001
_exptl_absorpt_correction_type multi-scan
_exptl_absorpt_process_details SADABS
_exptl_crystal_colour yellow
_exptl_crystal_density_diffrn 3.465
_exptl_crystal_density_method 'not measured'
_exptl_crystal_description plate
_exptl_crystal_F_000 1600.00
_exptl_crystal_size_max 0.320
_exptl_crystal_size_mid 0.300
_exptl_crystal_size_min 0.080
_refine_diff_density_max 2.24
_refine_diff_density_min -1.34
_refine_ls_extinction_method none
_refine_ls_goodness_of_fit_ref 1.303
_refine_ls_hydrogen_treatment constr
_refine_ls_matrix_type full
_refine_ls_number_parameters 208
_refine_ls_number_reflns 3207
_refine_ls_number_restraints 0
_refine_ls_R_factor_gt 0.0353
_refine_ls_shift/su_max 0.0010
_refine_ls_structure_factor_coef F
_refine_ls_weighting_scheme sigma
_refine_ls_wR_factor_ref 0.0457
_reflns_number_gt 3207
_reflns_number_total 4229
_reflns_threshold_expression I>\1.5\s(I)
_cod_data_source_file b208321c.txt
_cod_data_source_block wt0421w_YAT087_#1_compound_5
_cod_depositor_comments
;
The following automatic conversions were performed:

'_atom_site_thermal_displace_type' tag value 'Uij' was replaced with
'Uani' value 27 times.

Automatic conversion script
Id: cif_fix_values 1646 2011-03-28 12:23:43Z adriana 
;
_cod_original_sg_symbol_H-M 'P 21/c     '
_cod_original_formula_sum 'C9 H4 Br N O9 Os3 '
_cod_database_code 7012169

loop_
_symmetry_equiv_pos_as_xyz
'   +x,   +y,   +z'
'   -x,1/2+y,1/2-z'
'   -x,   -y,   -z'
'   +x,1/2-y,1/2+z'

loop_
_atom_site_aniso_label
_atom_site_aniso_U_11
_atom_site_aniso_U_22
_atom_site_aniso_U_33
_atom_site_aniso_U_12
_atom_site_aniso_U_13
_atom_site_aniso_U_23
Os(1) 0.0336(2) 0.0410(3) 0.0347(2) 0.0018(2) 0.0179(2) -0.0005(2)
Os(2) 0.0346(2) 0.0348(2) 0.0397(3) 0.0003(2) 0.0175(2) -0.0043(2)
Os(3) 0.0534(3) 0.0377(3) 0.0419(3) 0.0034(2) 0.0288(2) 0.0011(2)
Br(1) 0.0502(8) 0.0689(9) 0.0488(8) -0.0067(7) 0.0180(6) -0.0203(7)
O(1) 0.093(9) 0.11(1) 0.13(1) 0.035(8) 0.073(9) -0.018(9)
O(2) 0.045(6) 0.060(6) 0.078(7) -0.009(5) -0.001(5) -0.009(6)
O(3) 0.081(8) 0.101(9) 0.056(7) 0.008(7) 0.025(6) 0.032(7)
O(4) 0.074(8) 0.053(7) 0.14(1) -0.019(6) 0.050(8) -0.011(7)
O(5) 0.075(7) 0.085(8) 0.053(6) -0.003(6) 0.019(6) 0.012(6)
O(6) 0.067(7) 0.11(1) 0.077(8) 0.033(7) 0.035(6) -0.018(7)
O(7) 0.15(1) 0.079(8) 0.095(9) 0.004(8) 0.100(10) 0.003(7)
O(8) 0.18(1) 0.043(7) 0.14(1) -0.009(8) 0.11(1) 0.002(7)
O(9) 0.066(7) 0.11(1) 0.057(7) 0.018(7) 0.017(6) 0.014(7)
N(1) 0.042(6) 0.050(6) 0.050(6) -0.006(5) 0.029(5) -0.009(5)
C(1) 0.064(9) 0.059(9) 0.062(9) 0.007(7) 0.043(8) -0.004(7)
C(2) 0.046(7) 0.040(7) 0.053(8) 0.012(6) 0.024(6) 0.007(6)
C(3) 0.044(7) 0.060(9) 0.050(8) 0.005(6) 0.028(6) 0.006(7)
C(4) 0.043(7) 0.047(8) 0.064(9) 0.003(6) 0.029(7) -0.004(7)
C(5) 0.059(8) 0.052(8) 0.050(8) -0.011(7) 0.032(7) 0.006(7)
C(6) 0.056(8) 0.060(9) 0.045(8) 0.006(7) 0.024(7) -0.004(7)
C(7) 0.10(1) 0.046(8) 0.060(9) 0.013(8) 0.056(10) 0.005(7)
C(8) 0.10(1) 0.041(8) 0.08(1) -0.004(8) 0.07(1) -0.005(7)
C(9) 0.053(8) 0.072(10) 0.032(7) 0.010(7) 0.016(7) 0.006(6)

loop_
_atom_site_label
_atom_site_fract_x
_atom_site_fract_y
_atom_site_fract_z
_atom_site_U_iso_or_equiv
_atom_site_thermal_displace_type
_atom_site_calc_flag
_atom_site_calc_attached_atom
Os(1) 0.82275(4) 0.01731(5) 0.09648(3) 0.0351(1) Uani ? ?
Os(2) 0.68692(4) 0.18043(5) 0.15803(4) 0.0356(1) Uani ? ?
Os(3) 0.76355(4) -0.06256(5) 0.26761(4) 0.0413(1) Uani ? ?
Br(1) 0.6567(1) -0.1092(2) -0.0358(1) 0.0566(4) Uani ? ?
O(1) 0.965(1) -0.188(1) 0.045(1) 0.102(5) Uani ? ?
O(2) 1.0144(8) 0.167(1) 0.2470(9) 0.070(3) Uani ? ?
O(3) 0.8008(9) 0.227(1) -0.0614(8) 0.080(4) Uani ? ?
O(4) 0.8453(9) 0.420(1) 0.197(1) 0.087(4) Uani ? ?
O(5) 0.5518(9) 0.270(1) -0.0527(8) 0.073(4) Uani ? ?
O(6) 0.5446(9) 0.333(1) 0.2425(9) 0.083(4) Uani ? ?
O(7) 0.686(1) -0.025(1) 0.4323(10) 0.091(5) Uani ? ?
O(8) 0.726(1) -0.369(1) 0.254(1) 0.105(6) Uani ? ?
O(9) 0.9988(10) -0.084(1) 0.4154(8) 0.081(4) Uani ? ?
N(1) 0.6143(8) -0.010(1) 0.1544(8) 0.044(3) Uani ? ?
C(1) 0.915(1) -0.114(2) 0.065(1) 0.056(4) Uani ? ?
C(2) 0.942(1) 0.111(1) 0.192(1) 0.045(4) Uani ? ?
C(3) 0.811(1) 0.151(1) 0.001(1) 0.049(4) Uani ? ?
C(4) 0.785(1) 0.332(1) 0.181(1) 0.049(4) Uani ? ?
C(5) 0.605(1) 0.235(1) 0.028(1) 0.050(4) Uani ? ?
C(6) 0.598(1) 0.273(2) 0.214(1) 0.052(4) Uani ? ?
C(7) 0.714(1) -0.039(1) 0.373(1) 0.062(5) Uani ? ?
C(8) 0.741(1) -0.257(2) 0.260(1) 0.063(5) Uani ? ?
C(9) 0.914(1) -0.075(2) 0.3611(10) 0.052(4) Uani ? ?
H(1) 0.5583 -0.0096 0.1711 0.0534 Uani ? ?
H(2) 0.5970 -0.0567 0.0990 0.0534 Uani ? ?
H(3) 0.7619 0.1511 0.2900 0.0650 Uani ? ?
H(4) 0.8080 -0.1274 0.1600 0.0650 Uani ? ?

loop_
_atom_type_symbol
_atom_type_oxidation_number
_atom_type_number_in_cell
_atom_type_scat_dispersion_real
_atom_type_scat_dispersion_imag
_atom_type_scat_source
Os 0 12 -1.216 7.603 'International Tables'
C 0 36 0.003 0.002 'International Tables'
O 0 36 0.011 0.006 'International Tables'
H 0 16 0.000 0.000 'International Tables'
N 0 4 0.006 0.003 'International Tables'
Br 0 4 -0.290 2.459 'International Tables'

loop_
_geom_angle_atom_site_label_1
_geom_angle_atom_site_label_2
_geom_angle_atom_site_label_3
_geom_angle
_geom_angle_site_symmetry_1
_geom_angle_site_symmetry_2
_geom_angle_site_symmetry_3
_geom_angle_publ_flag
Os(2) Os(1) Os(3) 57.25(2) ? ? ? yes
Os(2) Os(1) Br(1) 92.51(4) ? ? ? yes
Os(2) Os(1) C(1) 172.6(4) ? ? ? yes
Os(2) Os(1) C(2) 87.0(4) ? ? ? yes
Os(2) Os(1) C(3) 88.9(4) ? ? ? yes
Os(3) Os(1) Br(1) 94.08(4) ? ? ? yes
Os(3) Os(1) C(1) 115.5(4) ? ? ? yes
Os(3) Os(1) C(2) 86.0(4) ? ? ? yes
Os(3) Os(1) C(3) 146.1(4) ? ? ? yes
Br(1) Os(1) C(1) 86.6(5) ? ? ? yes
Br(1) Os(1) C(2) 179.4(4) ? ? ? yes
Br(1) Os(1) C(3) 88.9(4) ? ? ? yes
C(1) Os(1) C(2) 94.0(6) ? ? ? yes
C(1) Os(1) C(3) 98.3(6) ? ? ? yes
C(2) Os(1) C(3) 90.7(6) ? ? ? yes
Os(1) Os(2) Os(3) 65.15(2) ? ? ? yes
Os(1) Os(2) N(1) 81.0(3) ? ? ? yes
Os(1) Os(2) C(4) 90.3(4) ? ? ? yes
Os(1) Os(2) C(5) 90.7(4) ? ? ? yes
Os(1) Os(2) C(6) 172.0(4) ? ? ? yes
Os(3) Os(2) N(1) 47.4(3) ? ? ? yes
Os(3) Os(2) C(4) 119.0(4) ? ? ? yes
Os(3) Os(2) C(5) 139.1(4) ? ? ? yes
Os(3) Os(2) C(6) 106.8(4) ? ? ? yes
N(1) Os(2) C(4) 166.1(5) ? ? ? yes
N(1) Os(2) C(5) 98.8(5) ? ? ? yes
N(1) Os(2) C(6) 93.7(5) ? ? ? yes
C(4) Os(2) C(5) 92.0(6) ? ? ? yes
C(4) Os(2) C(6) 93.6(6) ? ? ? yes
C(5) Os(2) C(6) 96.1(6) ? ? ? yes
Os(1) Os(3) Os(2) 57.60(2) ? ? ? yes
Os(1) Os(3) N(1) 76.0(3) ? ? ? yes
Os(1) Os(3) C(7) 157.8(4) ? ? ? yes
Os(1) Os(3) C(8) 107.2(4) ? ? ? yes
Os(1) Os(3) C(9) 93.6(4) ? ? ? yes
Os(2) Os(3) N(1) 47.6(3) ? ? ? yes
Os(2) Os(3) C(7) 101.3(4) ? ? ? yes
Os(2) Os(3) C(8) 141.9(5) ? ? ? yes
Os(2) Os(3) C(9) 119.7(5) ? ? ? yes
N(1) Os(3) C(7) 95.0(6) ? ? ? yes
N(1) Os(3) C(8) 96.7(6) ? ? ? yes
N(1) Os(3) C(9) 166.7(5) ? ? ? yes
C(7) Os(3) C(8) 93.9(6) ? ? ? yes
C(7) Os(3) C(9) 91.6(7) ? ? ? yes
C(8) Os(3) C(9) 94.3(7) ? ? ? yes
Os(2) N(1) Os(3) 85.0(4) ? ? ? yes
Os(1) C(1) O(1) 178(1) ? ? ? yes
Os(1) C(2) O(2) 178(1) ? ? ? yes
Os(1) C(3) O(3) 176(1) ? ? ? yes
Os(2) C(4) O(4) 178(1) ? ? ? yes
Os(2) C(5) O(5) 178(1) ? ? ? yes
Os(2) C(6) O(6) 175(1) ? ? ? yes
Os(3) C(7) O(7) 179(1) ? ? ? yes
Os(3) C(8) O(8) 178(1) ? ? ? yes
Os(3) C(9) O(9) 178(1) ? ? ? yes
Os(2) Os(1) H(4) 93.12 ? ? ? yes
Os(3) Os(1) H(4) 39.08 ? ? ? yes
Br(1) Os(1) H(4) 76.78 ? ? ? yes
C(1) Os(1) H(4) 79.54 ? ? ? yes
C(2) Os(1) H(4) 103.62 ? ? ? yes
C(3) Os(1) H(4) 165.57 ? ? ? yes
Os(1) Os(2) H(3) 96.25 ? ? ? yes
Os(3) Os(2) H(3) 48.52 ? ? ? yes
N(1) Os(2) H(3) 86.31 ? ? ? yes
C(4) Os(2) H(3) 83.86 ? ? ? yes
C(5) Os(2) H(3) 171.94 ? ? ? yes
C(6) Os(2) H(3) 77.29 ? ? ? yes
Os(1) Os(3) H(3) 84.27 ? ? ? yes
Os(1) Os(3) H(4) 33.25 ? ? ? yes
Os(2) Os(3) H(3) 40.11 ? ? ? yes
Os(2) Os(3) H(4) 88.07 ? ? ? yes
N(1) Os(3) H(3) 79.44 ? ? ? yes
N(1) Os(3) H(4) 86.41 ? ? ? yes
C(7) Os(3) H(3) 74.09 ? ? ? yes
C(7) Os(3) H(4) 168.49 ? ? ? yes
C(8) Os(3) H(3) 166.84 ? ? ? yes
C(8) Os(3) H(4) 74.64 ? ? ? yes
C(9) Os(3) H(3) 91.41 ? ? ? yes
C(9) Os(3) H(4) 89.35 ? ? ? yes
H(3) Os(3) H(4) 117.35 ? ? ? yes
Os(2) N(1) H(1) 115.20 ? ? ? yes
Os(2) N(1) H(2) 115.20 ? ? ? yes
Os(3) N(1) H(1) 115.20 ? ? ? yes
Os(3) N(1) H(2) 115.20 ? ? ? yes
H(1) N(1) H(2) 109.46 ? ? ? yes

loop_
_geom_bond_atom_site_label_1
_geom_bond_atom_site_label_2
_geom_bond_distance
_geom_bond_site_symmetry_1
_geom_bond_site_symmetry_2
_geom_bond_publ_flag
Os(1) Os(2) 2.8310(6) ? ? yes
Os(1) Os(3) 3.0424(6) ? ? yes
Os(1) Br(1) 2.600(1) ? ? yes
Os(1) C(1) 1.96(1) ? ? yes
Os(1) C(2) 1.89(1) ? ? yes
Os(1) C(3) 1.88(1) ? ? yes
Os(2) Os(3) 2.8198(7) ? ? yes
Os(2) N(1) 2.09(1) ? ? yes
Os(2) C(4) 1.91(1) ? ? yes
Os(2) C(5) 1.87(1) ? ? yes
Os(2) C(6) 1.93(1) ? ? yes
Os(3) N(1) 2.08(1) ? ? yes
Os(3) C(7) 1.94(1) ? ? yes
Os(3) C(8) 1.92(2) ? ? yes
Os(3) C(9) 1.93(1) ? ? yes
O(1) C(1) 1.10(2) ? ? yes
O(2) C(2) 1.12(2) ? ? yes
O(3) C(3) 1.15(2) ? ? yes
O(4) C(4) 1.14(2) ? ? yes
O(5) C(5) 1.16(2) ? ? yes
O(6) C(6) 1.13(2) ? ? yes
O(7) C(7) 1.10(2) ? ? yes
O(8) C(8) 1.11(2) ? ? yes
O(9) C(9) 1.10(2) ? ? yes
Os(1) H(4) 1.751 ? ? yes
Os(2) H(3) 1.817 ? ? yes
Os(3) H(3) 2.113 ? ? yes
Os(3) H(4) 2.013 ? ? yes
N(1) H(1) 0.880 ? ? yes
N(1) H(2) 0.880 ? ? yes
